data_4109580
loop_
_publ_author_name
'Shun Su'
'John A. Porco'

_publ_section_title
;
 Synthesis of Pyrrolo-isoquinolines Related to the Lamellarins Using
 Silver-Catalyzed Cycloisomerization/Dipolar Cycloaddition
;
_journal_name_full 'Journal of the American Chemical Society'
_journal_page_first 7744
_journal_page_last 7745
_journal_paper_doi 10.1021/ja072737v
_journal_volume 129
_journal_year 2007
_chemical_formula_moiety 'C21 H21 N O6'
_chemical_formula_sum 'C21 H21 N O6'
_chemical_formula_weight 383.39
_chemical_name_systematic
; 
 ? 
;
_space_group_IT_number 14
_symmetry_cell_setting monoclinic
_symmetry_space_group_name_Hall '-P 2yn'
_symmetry_space_group_name_H-M 'P 1 21/n 1'
_atom_sites_solution_hydrogens difmap
_atom_sites_solution_primary direct
_atom_sites_solution_secondary difmap
_audit_creation_method SHELXL-97
_cell_angle_alpha 90.00
_cell_angle_beta 94.177(3)
_cell_angle_gamma 90.00
_cell_formula_units_Z 4
_cell_length_a 10.6060(12)
_cell_length_b 7.1299(8)
_cell_length_c 24.583(3)
_cell_measurement_reflns_used 4561
_cell_measurement_temperature 173(2)
_cell_measurement_theta_max 27.49
_cell_measurement_theta_min 2.86
_cell_volume 1854.0(4)
_computing_cell_refinement 'Bruker SAINT+'
_computing_data_collection 'Bruker APEX2'
_computing_data_reduction 'Bruker SAINT+'
_computing_molecular_graphics 'Bruker SHELXTL'
_computing_publication_material 'Bruker SHELXTL'
_computing_structure_refinement 'SHELXL-97 (Sheldrick, 1997)'
_computing_structure_solution 'SHELXS-97 (Sheldrick, 1990)'
_diffrn_ambient_temperature 173(2)
_diffrn_measured_fraction_theta_full 0.943
_diffrn_measured_fraction_theta_max 0.943
_diffrn_measurement_device_type 'Bruker X8 APEX II diffractometer'
_diffrn_measurement_method 'phi and omega scans'
_diffrn_radiation_monochromator graphite
_diffrn_radiation_source 'fine-focus sealed tube'
_diffrn_radiation_type MoK\a
_diffrn_radiation_wavelength 0.71073
_diffrn_reflns_av_R_equivalents 0.0316
_diffrn_reflns_av_sigmaI/netI 0.0294
_diffrn_reflns_limit_h_max 14
_diffrn_reflns_limit_h_min -14
_diffrn_reflns_limit_k_max 9
_diffrn_reflns_limit_k_min -9
_diffrn_reflns_limit_l_max 29
_diffrn_reflns_limit_l_min -29
_diffrn_reflns_number 16337
_diffrn_reflns_theta_full 28.32
_diffrn_reflns_theta_max 28.32
_diffrn_reflns_theta_min 1.66
_exptl_absorpt_coefficient_mu 0.101
_exptl_absorpt_correction_T_max 0.9606
_exptl_absorpt_correction_T_min 0.9418
_exptl_absorpt_correction_type multi-scan
_exptl_absorpt_process_details SADABS
_exptl_crystal_colour colourless
_exptl_crystal_density_diffrn 1.374
_exptl_crystal_description block
_exptl_crystal_F_000 808
_exptl_crystal_size_max 0.60
_exptl_crystal_size_mid 0.50
_exptl_crystal_size_min 0.40
_refine_diff_density_max 0.277
_refine_diff_density_min -0.262
_refine_diff_density_rms 0.051
_refine_ls_extinction_method none
_refine_ls_goodness_of_fit_ref 1.058
_refine_ls_hydrogen_treatment refall
_refine_ls_matrix_type full
_refine_ls_number_parameters 337
_refine_ls_number_reflns 4354
_refine_ls_number_restraints 0
_refine_ls_restrained_S_all 1.058
_refine_ls_R_factor_all 0.0522
_refine_ls_R_factor_gt 0.0381
_refine_ls_shift/su_max 0.031
_refine_ls_shift/su_mean 0.003
_refine_ls_structure_factor_coef Fsqd
_refine_ls_weighting_details 'calc w=1/[\s^2^(Fo^2^)+(0.0727P)^2^+0.0549P] where P=(Fo^2^+2Fc^2^)/3'
_refine_ls_weighting_scheme calc
_refine_ls_wR_factor_gt 0.1071
_refine_ls_wR_factor_ref 0.1138
_reflns_number_gt 3388
_reflns_number_total 4354
_reflns_threshold_expression >2sigma(I)
_cod_data_source_file ja072737vsi20070419_092311.cif
_cod_data_source_block porco67
_cod_database_code 4109580

loop_
_symmetry_equiv_pos_as_xyz
'x, y, z'
'-x+1/2, y+1/2, -z+1/2'
'-x, -y, -z'
'x-1/2, -y-1/2, z-1/2'

loop_
_atom_site_label
_atom_site_type_symbol
_atom_site_fract_x
_atom_site_fract_y
_atom_site_fract_z
_atom_site_U_iso_or_equiv
_atom_site_adp_type
_atom_site_occupancy
_atom_site_symmetry_multiplicity
_atom_site_calc_flag
O1 O 0.06769(8) 0.94477(13) 0.09162(4) 0.0387(3) Uani 1 1 d
O2 O 0.09900(7) 0.65621(12) 0.12635(4) 0.0291(2) Uani 1 1 d
O3 O 0.43396(8) 0.89777(13) 0.23593(4) 0.0325(2) Uani 1 1 d
O4 O 0.22626(7) 0.89548(11) 0.21107(3) 0.0249(2) Uani 1 1 d
O5 O 0.67860(8) 0.73397(12) 0.16808(4) 0.0345(2) Uani 1 1 d
O6 O 0.62997(7) 1.04113(11) 0.16720(4) 0.0311(2) Uani 1 1 d
N1 N 0.33705(8) 0.78483(12) 0.05435(4) 0.0191(2) Uani 1 1 d
C1 C 0.27633(10) 0.81522(14) 0.10106(5) 0.0198(2) Uani 1 1 d
C2 C 0.36670(10) 0.84965(14) 0.14307(5) 0.0205(2) Uani 1 1 d
C3 C 0.48670(10) 0.83956(14) 0.12179(5) 0.0193(2) Uani 1 1 d
C4 C 0.46863(10) 0.79987(14) 0.06696(5) 0.0195(2) Uani 1 1 d
C5 C 0.55351(10) 0.77631(14) 0.02440(5) 0.0212(3) Uani 1 1 d
C6 C 0.68523(11) 0.80340(16) 0.03299(6) 0.0257(3) Uani 1 1 d
H6 H 0.7240(13) 0.8425(19) 0.0683(6) 0.032(4) Uiso 1 1 d
C7 C 0.76213(12) 0.77670(16) -0.00907(6) 0.0304(3) Uani 1 1 d
H7 H 0.8565(15) 0.797(2) 0.0000(6) 0.044(4) Uiso 1 1 d
C8 C 0.71183(13) 0.72287(18) -0.06039(6) 0.0340(3) Uani 1 1 d
H8 H 0.7660(14) 0.705(2) -0.0909(7) 0.038(4) Uiso 1 1 d
C9 C 0.58326(13) 0.69768(17) -0.06972(6) 0.0315(3) Uani 1 1 d
H9 H 0.5453(13) 0.661(2) -0.1059(6) 0.037(4) Uiso 1 1 d
C10 C 0.50269(11) 0.72440(15) -0.02762(5) 0.0241(3) Uani 1 1 d
C11 C 0.36818(12) 0.70213(16) -0.03687(5) 0.0271(3) Uani 1 1 d
H11 H 0.3329(13) 0.6659(19) -0.0723(6) 0.034(4) Uiso 1 1 d
C12 C 0.28735(11) 0.73200(15) 0.00168(5) 0.0242(3) Uani 1 1 d
C13 C 0.14721(12) 0.7123(2) -0.00879(6) 0.0328(3) Uani 1 1 d
H13C H 0.1133(13) 0.617(2) 0.0175(6) 0.033(4) Uiso 1 1 d
H13B H 0.1039(15) 0.829(2) -0.0053(7) 0.047(4) Uiso 1 1 d
H13A H 0.1298(16) 0.663(2) -0.0459(8) 0.055(5) Uiso 1 1 d
C14 C 0.13620(10) 0.81628(16) 0.10486(5) 0.0232(3) Uani 1 1 d
C15 C -0.03295(12) 0.6505(3) 0.13818(8) 0.0448(4) Uani 1 1 d
H15C H -0.0841(17) 0.635(2) 0.1033(7) 0.056(5) Uiso 1 1 d
H15B H -0.0396(16) 0.540(3) 0.1597(8) 0.065(5) Uiso 1 1 d
H15A H -0.0553(19) 0.771(3) 0.1570(9) 0.076(6) Uiso 1 1 d
C16 C 0.34848(10) 0.88414(14) 0.20081(5) 0.0214(2) Uani 1 1 d
C17 C 0.20075(11) 0.91174(18) 0.26835(5) 0.0262(3) Uani 1 1 d
H17B H 0.2418(11) 1.0280(18) 0.2825(5) 0.023(3) Uiso 1 1 d
H17A H 0.2379(13) 0.801(2) 0.2882(6) 0.031(4) Uiso 1 1 d
C18 C 0.05983(13) 0.9166(2) 0.27025(7) 0.0354(3) Uani 1 1 d
H18C H 0.0237(14) 1.012(2) 0.2473(7) 0.041(4) Uiso 1 1 d
H18B H 0.0236(15) 0.796(2) 0.2604(7) 0.050(5) Uiso 1 1 d
H18A H 0.0373(15) 0.947(2) 0.3066(7) 0.045(4) Uiso 1 1 d
C19 C 0.60878(10) 0.86182(16) 0.15484(5) 0.0222(2) Uani 1 1 d
C20 C 0.73770(13) 1.0848(2) 0.20528(6) 0.0365(3) Uani 1 1 d
H20B H 0.7900(14) 0.969(2) 0.2121(6) 0.043(4) Uiso 1 1 d
H20A H 0.7064(16) 1.123(3) 0.2414(8) 0.062(5) Uiso 1 1 d
C21 C 0.81233(15) 1.2359(2) 0.18156(7) 0.0447(4) Uani 1 1 d
H21C H 0.8496(15) 1.188(2) 0.1469(7) 0.054(5) Uiso 1 1 d
H21B H 0.8845(14) 1.278(2) 0.2077(7) 0.044(4) Uiso 1 1 d
H21A H 0.7561(16) 1.345(3) 0.1728(7) 0.059(5) Uiso 1 1 d

loop_
_atom_site_aniso_label
_atom_site_aniso_U_11
_atom_site_aniso_U_22
_atom_site_aniso_U_33
_atom_site_aniso_U_23
_atom_site_aniso_U_13
_atom_site_aniso_U_12
O1 0.0225(4) 0.0384(5) 0.0551(7) 0.0121(5) 0.0019(4) 0.0054(4)
O2 0.0235(4) 0.0307(4) 0.0329(5) 0.0048(4) 0.0016(4) -0.0089(3)
O3 0.0255(4) 0.0480(5) 0.0232(5) -0.0016(4) -0.0039(4) 0.0020(4)
O4 0.0224(4) 0.0329(4) 0.0194(5) -0.0012(3) 0.0031(3) -0.0007(3)
O5 0.0292(4) 0.0343(5) 0.0382(6) -0.0016(4) -0.0093(4) 0.0089(4)
O6 0.0275(4) 0.0273(4) 0.0361(5) 0.0025(4) -0.0133(4) -0.0064(3)
N1 0.0182(4) 0.0190(4) 0.0198(6) 0.0013(4) -0.0009(4) -0.0013(3)
C1 0.0193(5) 0.0198(5) 0.0205(7) 0.0027(4) 0.0017(4) -0.0014(4)
C2 0.0197(5) 0.0197(5) 0.0220(7) 0.0029(4) 0.0000(4) -0.0006(4)
C3 0.0187(5) 0.0184(5) 0.0207(7) 0.0020(4) 0.0003(4) -0.0004(4)
C4 0.0178(5) 0.0169(5) 0.0235(7) 0.0022(4) -0.0006(4) -0.0009(4)
C5 0.0235(5) 0.0161(5) 0.0243(7) 0.0036(4) 0.0033(5) 0.0011(4)
C6 0.0239(6) 0.0238(5) 0.0296(8) 0.0026(5) 0.0043(5) -0.0004(4)
C7 0.0277(6) 0.0270(6) 0.0378(8) 0.0046(5) 0.0117(6) 0.0019(5)
C8 0.0398(7) 0.0289(6) 0.0356(9) 0.0046(6) 0.0182(6) 0.0057(5)
C9 0.0434(7) 0.0291(6) 0.0228(8) 0.0008(5) 0.0085(6) 0.0035(5)
C10 0.0304(6) 0.0194(5) 0.0228(7) 0.0026(4) 0.0041(5) 0.0017(4)
C11 0.0333(6) 0.0255(6) 0.0216(7) -0.0011(5) -0.0030(5) 0.0004(5)
C12 0.0256(5) 0.0229(5) 0.0231(7) 0.0011(5) -0.0045(5) -0.0011(4)
C13 0.0260(6) 0.0416(7) 0.0294(8) -0.0035(6) -0.0076(5) -0.0023(5)
C14 0.0194(5) 0.0269(5) 0.0230(7) 0.0005(5) -0.0002(4) -0.0024(4)
C15 0.0243(7) 0.0612(10) 0.0491(11) 0.0082(8) 0.0043(6) -0.0173(6)
C16 0.0213(5) 0.0189(5) 0.0238(7) 0.0017(4) 0.0012(4) -0.0003(4)
C17 0.0320(6) 0.0278(6) 0.0192(7) -0.0009(5) 0.0050(5) 0.0015(5)
C18 0.0352(7) 0.0411(8) 0.0314(9) -0.0008(7) 0.0122(6) -0.0008(6)
C19 0.0198(5) 0.0273(5) 0.0196(7) 0.0020(4) 0.0015(4) -0.0012(4)
C20 0.0323(7) 0.0392(7) 0.0356(9) 0.0021(6) -0.0151(6) -0.0103(6)
C21 0.0396(8) 0.0476(9) 0.0440(11) 0.0088(7) -0.0160(7) -0.0201(7)

loop_
_atom_type_symbol
_atom_type_description
_atom_type_scat_dispersion_real
_atom_type_scat_dispersion_imag
_atom_type_scat_source
C C 0.0033 0.0016 'International Tables Vol C Tables 4.2.6.8 and 6.1.1.4'
H H 0.0000 0.0000 'International Tables Vol C Tables 4.2.6.8 and 6.1.1.4'
N N 0.0061 0.0033 'International Tables Vol C Tables 4.2.6.8 and 6.1.1.4'
O O 0.0106 0.0060 'International Tables Vol C Tables 4.2.6.8 and 6.1.1.4'

loop_
_geom_angle_atom_site_label_1
_geom_angle_atom_site_label_2
_geom_angle_atom_site_label_3
_geom_angle
C14 O2 C15 114.99(10)
C16 O4 C17 115.88(9)
C19 O6 C20 117.66(9)
C1 N1 C4 108.69(9)
C1 N1 C12 129.91(9)
C4 N1 C12 121.23(10)
N1 C1 C2 108.15(9)
N1 C1 C14 125.53(10)
C2 C1 C14 126.30(11)
C1 C2 C3 108.03(10)
C1 C2 C16 128.39(10)
C3 C2 C16 123.54(10)
C4 C3 C2 107.94(9)
C4 C3 C19 127.65(10)
C2 C3 C19 124.38(11)
C3 C4 N1 107.20(10)
C3 C4 C5 133.30(10)
N1 C4 C5 119.50(10)
C10 C5 C6 118.93(12)
C10 C5 C4 118.36(10)
C6 C5 C4 122.71(11)
C7 C6 C5 120.22(12)
C6 C7 C8 120.79(12)
C9 C8 C7 119.84(13)
C8 C9 C10 120.55(13)
C5 C10 C9 119.67(11)
C5 C10 C11 119.02(11)
C9 C10 C11 121.31(12)
C12 C11 C10 123.32(12)
C11 C12 N1 118.36(10)
C11 C12 C13 122.82(12)
N1 C12 C13 118.82(12)
O1 C14 O2 124.89(11)
O1 C14 C1 124.88(10)
O2 C14 C1 110.20(9)
O3 C16 O4 123.06(11)
O3 C16 C2 124.01(11)
O4 C16 C2 112.92(9)
O4 C17 C18 106.70(10)
O5 C19 O6 125.15(10)
O5 C19 C3 124.13(10)
O6 C19 C3 110.72(9)
O6 C20 C21 108.62(11)

loop_
_geom_bond_atom_site_label_1
_geom_bond_atom_site_label_2
_geom_bond_distance
O1 C14 1.1995(14)
O2 C14 1.3295(14)
O2 C15 1.4506(16)
O3 C16 1.2095(13)
O4 C16 1.3409(13)
O4 C17 1.4578(15)
O5 C19 1.2042(13)
O6 C19 1.3294(14)
O6 C20 1.4570(14)
N1 C1 1.3742(15)
N1 C4 1.4114(13)
N1 C12 1.4130(15)
C1 C2 1.3788(15)
C1 C14 1.4959(15)
C2 C3 1.4127(15)
C2 C16 1.4671(17)
C3 C4 1.3769(17)
C3 C19 1.4861(14)
C4 C5 1.4389(17)
C5 C10 1.4010(17)
C5 C6 1.4108(15)
C6 C7 1.3761(18)
C7 C8 1.388(2)
C8 C9 1.3780(19)
C9 C10 1.4023(18)
C10 C11 1.4369(16)
C11 C12 1.3404(18)
C12 C13 1.4965(16)
C17 C18 1.4991(17)
C20 C21 1.481(2)

loop_
_cod_related_entry_id
_cod_related_entry_database
_cod_related_entry_code
1 ChemSpider 26394510
